data_7714885
loop_
_publ_author_name
'Monini, Valeria'
'Bonechi, Marco'
'Bazzicalupi, Carla'
'Bianchi, Antonio'
'Gentilesca, Pietro'
'Giurlani, Walter'
'Innocenti, Massimo'
'Meoli, Arianna'
'Romano, Giammarco Maria'
'Savastano, Matteo'

_publ_section_title
;
 Oxygen reduction reaction (ORR) in alkaline solution catalysed by an
 atomically precise catalyst based on a Pd(II) complex supported on
 multi-walled carbon nanotubes (MWCNTs). Electrochemical and structural
 considerations.
;
_journal_issue 6
_journal_name_full 'Dalton transactions (Cambridge, England : 2003)'
_journal_page_first 2487
_journal_page_last 2500
_journal_paper_doi 10.1039/d3dt03947a
_journal_volume 53
_journal_year 2024
_chemical_formula_sum 'C24 H49 Cl3 N14 O18'
_chemical_formula_weight 928.12
_space_group_crystal_system triclinic
_space_group_IT_number 2
_space_group_name_Hall '-P 1'
_space_group_name_H-M_alt 'P -1'
_atom_sites_solution_hydrogens mixed
_atom_sites_solution_primary direct
_atom_sites_solution_secondary difmap
_audit_creation_method SHELXL-2019/3
_audit_update_record
;
2023-11-21 deposited with the CCDC.	2023-12-22 downloaded from the CCDC.
;
_cell_angle_alpha 74.359(1)
_cell_angle_beta 86.816(1)
_cell_angle_gamma 76.531(1)
_cell_formula_units_Z 2
_cell_length_a 12.5685(3)
_cell_length_b 12.8470(3)
_cell_length_c 12.9863(3)
_cell_measurement_reflns_used 9994
_cell_measurement_temperature 100(2)
_cell_measurement_theta_max 68.35
_cell_measurement_theta_min 3.53
_cell_volume 1963.62(8)
_computing_cell_refinement 'Bruker SAINT'
_computing_data_collection 'Bruker APEX2'
_computing_data_reduction 'Bruker SAINT'
_computing_molecular_graphics 'Mercury 3.10.1'
_computing_publication_material 'PARST(Nardelli, 1995)'
_computing_structure_refinement 'SHELXL-2019/2 (Sheldrick, 2019)'
_computing_structure_solution 'SHELXT 2014/5 (Sheldrick, 2014)'
_diffrn_ambient_temperature 100(2)
_diffrn_measured_fraction_theta_full 0.998
_diffrn_measured_fraction_theta_max 0.997
_diffrn_measurement_device_type 'Bruker APEX-II CCD'
_diffrn_measurement_method '\f and \w scans'
_diffrn_radiation_type CuK\a
_diffrn_radiation_wavelength 1.54178
_diffrn_reflns_av_R_equivalents 0.0747
_diffrn_reflns_av_unetI/netI 0.0435
_diffrn_reflns_Laue_measured_fraction_full 0.998
_diffrn_reflns_Laue_measured_fraction_max 0.997
_diffrn_reflns_limit_h_max 15
_diffrn_reflns_limit_h_min -15
_diffrn_reflns_limit_k_max 15
_diffrn_reflns_limit_k_min -15
_diffrn_reflns_limit_l_max 15
_diffrn_reflns_limit_l_min -15
_diffrn_reflns_number 57693
_diffrn_reflns_point_group_measured_fraction_full 0.998
_diffrn_reflns_point_group_measured_fraction_max 0.997
_diffrn_reflns_theta_full 67.679
_diffrn_reflns_theta_max 68.523
_diffrn_reflns_theta_min 3.534
_exptl_absorpt_coefficient_mu 2.934
_exptl_absorpt_correction_T_max 0.7531
_exptl_absorpt_correction_T_min 0.5842
_exptl_absorpt_correction_type multi-scan
_exptl_absorpt_process_details 'Bruker SADABS'
_exptl_crystal_colour yellow
_exptl_crystal_density_diffrn 1.570
_exptl_crystal_description prismatic
_exptl_crystal_F_000 972
_exptl_crystal_size_max 0.100
_exptl_crystal_size_mid 0.050
_exptl_crystal_size_min 0.010
_refine_diff_density_max 2.694
_refine_diff_density_min -1.154
_refine_diff_density_rms 0.114
_refine_ls_extinction_method none
_refine_ls_goodness_of_fit_ref 1.036
_refine_ls_hydrogen_treatment mixed
_refine_ls_matrix_type full
_refine_ls_number_parameters 660
_refine_ls_number_reflns 7214
_refine_ls_number_restraints 30
_refine_ls_restrained_S_all 1.086
_refine_ls_R_factor_all 0.1051
_refine_ls_R_factor_gt 0.0904
_refine_ls_shift/su_max 0.001
_refine_ls_shift/su_mean 0.000
_refine_ls_structure_factor_coef Fsqd
_refine_ls_weighting_details 'w=1/[\s^2^(Fo^2^)+(0.1307P)^2^+8.8237P] where P=(Fo^2^+2Fc^2^)/3'
_refine_ls_weighting_scheme calc
_refine_ls_wR_factor_gt 0.2432
_refine_ls_wR_factor_ref 0.2577
_reflns_Friedel_coverage 0.000
_reflns_number_gt 5836
_reflns_number_total 7214
_reflns_threshold_expression 'I > 2\s(I)'
_cod_data_source_file d3dt03947a2.cif
_cod_data_source_block shelx_CCDC3
_cod_depositor_comments 'Adding full bibliography for 7714882--7714886.cif.'
_cod_database_code 7714885
_shelx_shelxl_version_number 2019/3
_shelx_space_group_comment
;
The symmetry employed for this shelxl refinement is uniquely defined
by the following loop, which should always be used as a source of
symmetry information in preference to the above space-group names.
They are only intended as comments.
;
_shelx_estimated_absorpt_t_min 0.758
_shelx_estimated_absorpt_t_max 0.971

loop_
_space_group_symop_operation_xyz
'x, y, z'
'-x, -y, -z'

loop_
_atom_site_label
_atom_site_type_symbol
_atom_site_fract_x
_atom_site_fract_y
_atom_site_fract_z
_atom_site_U_iso_or_equiv
_atom_site_adp_type
_atom_site_occupancy
_atom_site_site_symmetry_order
_atom_site_calc_flag
_atom_site_refinement_flags_posn
_atom_site_refinement_flags_adp
_atom_site_refinement_flags_occupancy
_atom_site_disorder_assembly
_atom_site_disorder_group
Cl1 Cl 0.81690(10) 0.21369(9) 0.31203(9) 0.0319(3) Uani 1 1 d . . . . .
O21 O 0.3693(4) 0.0758(4) 0.2646(4) 0.0647(13) Uani 1 1 d . . . . .
N2 N 0.2691(4) 0.1103(4) 0.8115(4) 0.0407(11) Uani 1 1 d . . . . .
Cl2 Cl 0.32551(11) 0.00765(12) 0.21749(13) 0.0501(4) Uani 1 1 d . . . . .
O4 O 0.7592(3) 0.4476(3) 0.6678(3) 0.0452(9) Uani 1 1 d . . . . .
N3 N 0.0309(4) 0.1592(4) 0.7960(4) 0.0415(11) Uani 1 1 d . . . . .
Cl3 Cl 0.57344(12) 0.29920(13) -0.03116(10) 0.0455(4) Uani 1 1 d . . . . .
O2 O 0.1542(3) 0.4258(3) 1.2724(3) 0.0414(9) Uani 1 1 d . . . . .
N4 N 0.0489(4) 0.2040(4) 0.5655(4) 0.0415(11) Uani 1 1 d . . . . .
N1 N 0.2864(4) 0.1379(3) 0.5833(3) 0.0336(9) Uani 1 1 d . . . . .
O24 O 0.2537(5) -0.0420(5) 0.3041(5) 0.0883(17) Uani 1 1 d . U . . .
OW1 O -0.1512(3) 0.6622(3) 1.3391(3) 0.0345(8) Uani 1 1 d . . . . .
N13 N 0.6419(4) 0.2953(4) 0.6991(3) 0.0365(10) Uani 1 1 d . . . . .
H13A H 0.613704 0.239583 0.734783 0.044 Uiso 1 1 calc R U . . .
H13B H 0.681535 0.324205 0.732758 0.044 Uiso 1 1 calc R U . . .
O23 O 0.2543(5) 0.0622(5) 0.1318(5) 0.0910(18) Uani 1 1 d . U . . .
O32 O 0.6423(3) 0.3624(3) -0.1035(3) 0.0427(9) Uani 1 1 d . . . . .
N7 N 0.0550(4) 0.4778(4) 1.2365(3) 0.0373(10) Uani 1 1 d . . . . .
N12 N 0.7321(4) 0.4840(4) 0.5666(4) 0.0443(11) Uani 1 1 d . . . . .
O22 O 0.4077(3) -0.0807(3) 0.1953(4) 0.0568(11) Uani 1 1 d . . . . .
O34 O 0.5291(6) 0.3696(7) 0.0391(6) 0.108(2) Uani 1 1 d . U . . .
N8 N 0.1634(4) 0.2823(4) 1.1600(4) 0.0410(11) Uani 1 1 d . . . . .
H8A H 0.193337 0.224781 1.135321 0.049 Uiso 1 1 calc R U . . .
H8B H 0.200560 0.302441 1.203771 0.049 Uiso 1 1 calc R U . . .
N6 N -0.1459(3) 0.4528(3) 1.0643(3) 0.0257(8) Uani 1 1 d . . . . .
O33 O 0.4799(3) 0.2984(4) -0.0858(4) 0.0588(12) Uani 1 1 d . . . . .
N11 N 0.5775(3) 0.4199(3) 0.3796(3) 0.0266(8) Uani 1 1 d . . . . .
N9 N 0.0108(3) 0.3039(3) 1.0650(3) 0.0274(8) Uani 1 1 d . . . . .
N5 N -0.1431(3) 0.3210(3) 0.9729(3) 0.0259(8) Uani 1 1 d . . . . .
H5 H -0.209791 0.357731 0.951166 0.031 Uiso 1 1 calc R U . . .
N14 N 0.5644(3) 0.2883(3) 0.5490(3) 0.0269(8) Uani 1 1 d . . . . .
N10 N 0.4832(3) 0.2811(3) 0.4000(3) 0.0267(8) Uani 1 1 d . . . . .
H10 H 0.467928 0.307140 0.331256 0.032 Uiso 1 1 calc R U . . .
C20 C 0.5434(4) 0.3295(4) 0.4447(4) 0.0248(9) Uani 1 1 d . . . . .
C13 C -0.0908(4) 0.3586(4) 1.0362(3) 0.0241(9) Uani 1 1 d . . . . .
C22 C 0.6425(4) 0.4748(4) 0.4193(4) 0.0281(10) Uani 1 1 d . . . . .
C23 C 0.6697(4) 0.4292(4) 0.5350(4) 0.0288(10) Uani 1 1 d . . . . .
C18 C 0.3395(4) 0.2252(4) 0.5241(4) 0.0262(9) Uani 1 1 d . . . . .
H18A H 0.360843 0.261956 0.575037 0.031 Uiso 1 1 calc R U . . .
H18B H 0.285755 0.281451 0.473250 0.031 Uiso 1 1 calc R U . . .
C11 C -0.0193(4) 0.2498(4) 0.8423(4) 0.0266(9) Uani 1 1 d . . . . .
H11A H -0.061948 0.310750 0.785566 0.032 Uiso 1 1 calc R U . . .
H11B H 0.039630 0.278016 0.865473 0.032 Uiso 1 1 calc R U . . .
C15 C -0.0982(4) 0.4947(4) 1.1347(4) 0.0277(10) Uani 1 1 d . . . . .
C24 C 0.6249(4) 0.3355(4) 0.5954(4) 0.0286(10) Uani 1 1 d . . . . .
OW2 O 0.3966(3) 0.2957(4) 0.2029(3) 0.0417(9) Uani 1 1 d . . . . .
C16 C 0.0139(4) 0.4336(4) 1.1715(4) 0.0289(10) Uani 1 1 d . . . . .
O11 O 0.8183(3) 0.3276(3) 0.2969(3) 0.0409(9) Uani 1 1 d . . . . .
C17 C 0.0638(4) 0.3377(4) 1.1315(4) 0.0295(10) Uani 1 1 d . . . . .
C19 C 0.4413(4) 0.1858(4) 0.4616(4) 0.0262(9) Uani 1 1 d . . . . .
H19A H 0.498408 0.134120 0.511880 0.031 Uiso 1 1 calc R U . . .
H19B H 0.422204 0.145675 0.412536 0.031 Uiso 1 1 calc R U . . .
O31 O 0.6350(7) 0.1915(7) 0.0076(7) 0.130(3) Uani 1 1 d . U . . .
C12 C -0.0955(4) 0.2221(4) 0.9381(4) 0.0278(10) Uani 1 1 d . . . . .
H12A H -0.154340 0.192236 0.917199 0.033 Uiso 1 1 calc R U . . .
H12B H -0.053319 0.164717 0.997770 0.033 Uiso 1 1 calc R U . . .
C21 C 0.5504(4) 0.4565(4) 0.2650(4) 0.0346(11) Uani 1 1 d . . . . .
H21A H 0.580686 0.521129 0.231031 0.052 Uiso 1 1 calc R U . . .
H21B H 0.581756 0.396110 0.231809 0.052 Uiso 1 1 calc R U . . .
H21C H 0.470752 0.476497 0.255575 0.052 Uiso 1 1 calc R U . . .
C14 C -0.2597(4) 0.5045(4) 1.0301(4) 0.0338(11) Uani 1 1 d . . . . .
H14A H -0.285546 0.570149 1.057208 0.051 Uiso 1 1 calc R U . . .
H14B H -0.263955 0.526569 0.951826 0.051 Uiso 1 1 calc R U . . .
H14C H -0.305641 0.451298 1.058477 0.051 Uiso 1 1 calc R U . . .
C8 C -0.0158(5) 0.3128(5) 0.5032(5) 0.0470(14) Uani 1 1 d . . . . .
H8C H -0.033067 0.364029 0.548854 0.070 Uiso 1 1 calc R U . . .
H8D H 0.026819 0.343377 0.441752 0.070 Uiso 1 1 calc R U . . .
H8E H -0.083869 0.302829 0.478020 0.070 Uiso 1 1 calc R U . . .
O1 O -0.1478(3) 0.5777(3) 1.1598(3) 0.0350(8) Uani 1 1 d . . . . .
O3 O 0.6708(3) 0.5549(3) 0.3622(3) 0.0372(8) Uani 1 1 d . . . . .
C3 C 0.3357(5) 0.1681(5) 0.8561(5) 0.0472(14) Uani 1 1 d . . . . .
H3A H 0.355848 0.227308 0.798833 0.071 Uiso 1 1 calc R U . . .
H3B H 0.293579 0.200175 0.910374 0.071 Uiso 1 1 calc R U . . .
H3C H 0.402210 0.115158 0.888979 0.071 Uiso 1 1 calc R U . . .
O12 O 0.8857(10) 0.1400(6) 0.3931(10) 0.089(5) Uani 0.587(10) 1 d . . P . .
O13 O 0.7045(5) 0.1961(5) 0.3289(7) 0.052(2) Uani 0.587(10) 1 d . . P . .
O14 O 0.8431(10) 0.1828(8) 0.2128(7) 0.080(4) Uani 0.587(10) 1 d . . P . .
O12' O 0.7804(9) 0.1787(8) 0.4196(8) 0.053(3) Uani 0.413(10) 1 d . . P . .
O14' O 0.9297(11) 0.1542(11) 0.3112(11) 0.075(5) Uani 0.413(10) 1 d . . P . .
O13' O 0.7581(12) 0.1991(12) 0.2378(12) 0.073(4) Uani 0.413(10) 1 d . U P . .
C1A C 0.3720(7) 0.0548(7) 0.6664(8) 0.0285(17) Uani 0.677(10) 1 d . . P A 1
H1A H 0.406436 -0.009495 0.638355 0.034 Uiso 0.677(10) 1 calc R U P A 1
H1B H 0.430132 0.091631 0.676419 0.034 Uiso 0.677(10) 1 calc R U P A 1
C9A C 0.1305(8) 0.1651(7) 0.4761(6) 0.0313(19) Uani 0.677(10) 1 d . . P A 1
H9A H 0.093838 0.127320 0.436339 0.038 Uiso 0.677(10) 1 calc R U P A 1
H9B H 0.148027 0.231085 0.424561 0.038 Uiso 0.677(10) 1 calc R U P A 1
C6A C -0.0556(8) 0.1447(12) 0.7205(13) 0.044(3) Uani 0.677(10) 1 d . . P A 1
H6A H -0.089611 0.083138 0.759184 0.053 Uiso 0.677(10) 1 calc R U P A 1
H6B H -0.114134 0.213427 0.701881 0.053 Uiso 0.677(10) 1 calc R U P A 1
C2A C 0.3203(7) 0.0143(7) 0.7727(6) 0.0343(19) Uani 0.677(10) 1 d . . P A 1
H2A H 0.264832 -0.026444 0.764503 0.041 Uiso 0.677(10) 1 calc R U P A 1
H2B H 0.376717 -0.036663 0.824354 0.041 Uiso 0.677(10) 1 calc R U P A 1
C5A C 0.0832(8) 0.0578(7) 0.8598(8) 0.040(2) Uani 0.677(10) 1 d . . P A 1
H5A H 0.101864 0.002565 0.817375 0.048 Uiso 0.677(10) 1 calc R U P A 1
H5B H 0.034802 0.031192 0.918954 0.048 Uiso 0.677(10) 1 calc R U P A 1
C4A C 0.1853(11) 0.0716(9) 0.9038(7) 0.044(2) Uani 0.677(10) 1 d . . P A 1
H4A H 0.221893 0.000322 0.953034 0.053 Uiso 0.677(10) 1 calc R U P A 1
H4B H 0.165399 0.127420 0.945516 0.053 Uiso 0.677(10) 1 calc R U P A 1
C7A C -0.0032(7) 0.1203(7) 0.6177(7) 0.038(2) Uani 0.677(10) 1 d . . P A 1
H7A H 0.050512 0.048037 0.635339 0.046 Uiso 0.677(10) 1 calc R U P A 1
H7B H -0.060149 0.115822 0.570452 0.046 Uiso 0.677(10) 1 calc R U P A 1
C10A C 0.2354(8) 0.0871(8) 0.5260(8) 0.0236(17) Uani 0.677(10) 1 d . . P A 1
H10A H 0.218729 0.018680 0.574040 0.028 Uiso 0.677(10) 1 calc R U P A 1
H10B H 0.284733 0.065901 0.469269 0.028 Uiso 0.677(10) 1 calc R U P A 1
C9B C 0.0909(12) 0.1078(14) 0.5346(12) 0.030(4) Uani 0.323(10) 1 d . . P A 2
H9C H 0.042990 0.098927 0.481103 0.036 Uiso 0.323(10) 1 calc R U P A 2
H9D H 0.101259 0.041615 0.596666 0.036 Uiso 0.323(10) 1 calc R U P A 2
C6B C -0.0137(19) 0.0947(17) 0.7667(16) 0.034(4) Uani 0.323(10) 1 d . . P A 2
H6C H -0.074942 0.076289 0.813962 0.040 Uiso 0.323(10) 1 calc R U P A 2
H6D H 0.039358 0.025400 0.763263 0.040 Uiso 0.323(10) 1 calc R U P A 2
C7B C -0.0546(14) 0.1670(16) 0.6541(18) 0.031(4) Uani 0.323(10) 1 d . . P A 2
H7C H -0.106081 0.235654 0.661711 0.037 Uiso 0.323(10) 1 calc R U P A 2
H7D H -0.095834 0.126138 0.622418 0.037 Uiso 0.323(10) 1 calc R U P A 2
C2B C 0.3759(13) 0.0547(13) 0.7365(17) 0.031(4) Uani 0.323(10) 1 d . . P A 2
H2C H 0.425521 0.106224 0.713750 0.037 Uiso 0.323(10) 1 calc R U P A 2
H2D H 0.418614 -0.016632 0.780836 0.037 Uiso 0.323(10) 1 calc R U P A 2
C4B C 0.2288(14) 0.0269(14) 0.8667(14) 0.034(4) Uani 0.323(10) 1 d . . P A 2
H4C H 0.276744 -0.017679 0.928487 0.040 Uiso 0.323(10) 1 calc R U P A 2
H4D H 0.220878 -0.021787 0.821436 0.040 Uiso 0.323(10) 1 calc R U P A 2
C5B C 0.1188(18) 0.0798(14) 0.9037(13) 0.026(4) Uani 0.323(10) 1 d . . P A 2
H5C H 0.128972 0.128049 0.948519 0.031 Uiso 0.323(10) 1 calc R U P A 2
H5D H 0.084473 0.021042 0.948385 0.031 Uiso 0.323(10) 1 calc R U P A 2
C1B C 0.3304(16) 0.0361(13) 0.6388(15) 0.028(4) Uani 0.323(10) 1 d . . P A 2
H1C H 0.389216 -0.001069 0.598229 0.034 Uiso 0.323(10) 1 calc R U P A 2
H1D H 0.274722 -0.008988 0.659055 0.034 Uiso 0.323(10) 1 calc R U P A 2
C10B C 0.199(2) 0.127(2) 0.4867(15) 0.030(4) Uani 0.323(10) 1 d . . P A 2
H10C H 0.186113 0.195942 0.427697 0.036 Uiso 0.323(10) 1 calc R U P A 2
H10D H 0.234802 0.064603 0.456472 0.036 Uiso 0.323(10) 1 calc R U P A 2
H3 H 0.433(6) 0.322(6) 0.149(6) 0.050(19) Uiso 1 1 d . . . . .
H1 H -0.189(6) 0.634(6) 1.360(5) 0.04(2) Uiso 1 1 d . . . . .
H2 H -0.130(5) 0.634(5) 1.295(5) 0.038(17) Uiso 1 1 d . . . . .
H4 H 0.400(5) 0.222(6) 0.217(5) 0.050 Uiso 1 1 d . U . . .
H6 H 0.084(5) 0.228(5) 0.606(5) 0.034(14) Uiso 1 1 d . . . . .
H7 H 0.234(6) 0.166(6) 0.766(5) 0.049(18) Uiso 1 1 d . . . . .
H8 H 0.800(4) 0.515(4) 0.691(4) 0.029(13) Uiso 1 1 d . . . . .

loop_
_atom_site_aniso_label
_atom_site_aniso_U_11
_atom_site_aniso_U_22
_atom_site_aniso_U_33
_atom_site_aniso_U_23
_atom_site_aniso_U_13
_atom_site_aniso_U_12
Cl1 0.0369(6) 0.0245(6) 0.0344(6) -0.0082(4) -0.0007(5) -0.0064(4)
O21 0.064(3) 0.071(3) 0.074(3) -0.038(3) -0.012(2) -0.019(2)
N2 0.044(3) 0.037(2) 0.041(3) -0.014(2) -0.016(2) 0.001(2)
Cl2 0.0400(7) 0.0421(7) 0.0711(10) -0.0248(7) -0.0239(7) 0.0021(6)
O4 0.044(2) 0.043(2) 0.049(2) -0.0097(18) -0.0059(18) -0.0121(17)
N3 0.041(2) 0.028(2) 0.062(3) -0.021(2) 0.027(2) -0.0166(19)
Cl3 0.0504(8) 0.0595(9) 0.0324(6) -0.0145(6) -0.0054(5) -0.0199(7)
O2 0.041(2) 0.039(2) 0.046(2) -0.0124(17) -0.0096(16) -0.0101(16)
N4 0.039(2) 0.037(2) 0.055(3) -0.023(2) -0.023(2) -0.0040(19)
N1 0.040(2) 0.025(2) 0.040(2) -0.0149(17) 0.0184(19) -0.0118(17)
O24 0.077(3) 0.092(3) 0.108(3) -0.038(3) 0.021(3) -0.033(2)
OW1 0.035(2) 0.040(2) 0.041(2) -0.0243(18) 0.0133(16) -0.0209(18)
N13 0.040(2) 0.045(2) 0.033(2) -0.0180(19) -0.0069(18) -0.015(2)
O23 0.099(3) 0.091(3) 0.079(3) -0.045(3) -0.033(2) 0.019(2)
O32 0.0345(19) 0.063(3) 0.0352(19) -0.0153(18) -0.0060(15) -0.0160(18)
N7 0.037(2) 0.041(2) 0.037(2) -0.0067(19) -0.0046(18) -0.0178(19)
N12 0.037(2) 0.049(3) 0.054(3) -0.030(2) -0.007(2) -0.001(2)
O22 0.041(2) 0.042(2) 0.084(3) -0.016(2) 0.009(2) -0.0032(18)
O34 0.121(4) 0.127(4) 0.106(3) -0.062(3) 0.025(3) -0.058(3)
N8 0.036(2) 0.041(2) 0.049(3) -0.017(2) -0.016(2) -0.0047(19)
N6 0.0263(19) 0.0296(19) 0.0273(19) -0.0153(16) 0.0015(15) -0.0096(16)
O33 0.040(2) 0.054(3) 0.082(3) -0.008(2) -0.013(2) -0.020(2)
N11 0.0265(19) 0.0288(19) 0.0291(19) -0.0114(16) 0.0023(15) -0.0114(16)
N9 0.031(2) 0.0268(19) 0.0276(19) -0.0091(16) -0.0041(16) -0.0091(16)
N5 0.0245(18) 0.030(2) 0.0290(19) -0.0151(16) -0.0024(15) -0.0073(15)
N14 0.0276(19) 0.033(2) 0.0275(19) -0.0149(16) 0.0006(15) -0.0124(16)
N10 0.0263(19) 0.035(2) 0.0268(19) -0.0139(16) 0.0022(15) -0.0154(16)
C20 0.022(2) 0.027(2) 0.031(2) -0.0139(18) 0.0042(17) -0.0086(17)
C13 0.026(2) 0.026(2) 0.024(2) -0.0073(17) 0.0027(17) -0.0126(18)
C22 0.023(2) 0.029(2) 0.040(3) -0.019(2) 0.0050(19) -0.0100(18)
C23 0.020(2) 0.031(2) 0.043(3) -0.023(2) 0.0007(19) -0.0054(18)
C18 0.025(2) 0.025(2) 0.033(2) -0.0130(19) 0.0038(18) -0.0090(18)
C11 0.026(2) 0.025(2) 0.032(2) -0.0104(18) 0.0012(18) -0.0089(18)
C15 0.033(2) 0.031(2) 0.028(2) -0.0136(19) 0.0058(19) -0.018(2)
C24 0.025(2) 0.033(2) 0.034(2) -0.020(2) -0.0018(18) -0.0047(19)
OW2 0.037(2) 0.056(3) 0.039(2) -0.0174(19) -0.0038(17) -0.0162(19)
C16 0.035(2) 0.032(2) 0.027(2) -0.0099(19) 0.0006(19) -0.019(2)
O11 0.051(2) 0.0263(18) 0.047(2) -0.0089(16) -0.0017(17) -0.0131(16)
C17 0.030(2) 0.030(2) 0.032(2) -0.0072(19) -0.0046(19) -0.0126(19)
C19 0.024(2) 0.028(2) 0.032(2) -0.0133(19) 0.0021(18) -0.0116(18)
O31 0.110(4) 0.112(4) 0.145(4) 0.015(3) -0.020(3) -0.031(3)
C12 0.029(2) 0.025(2) 0.034(2) -0.0126(19) 0.0004(19) -0.0093(18)
C21 0.038(3) 0.034(3) 0.034(3) -0.005(2) -0.004(2) -0.015(2)
C14 0.026(2) 0.035(3) 0.043(3) -0.019(2) -0.004(2) -0.003(2)
C8 0.047(3) 0.049(3) 0.046(3) -0.016(3) -0.020(3) -0.004(3)
O1 0.0387(19) 0.0367(19) 0.0394(19) -0.0229(16) 0.0068(15) -0.0144(15)
O3 0.0359(19) 0.0342(19) 0.049(2) -0.0171(16) 0.0075(16) -0.0176(15)
C3 0.037(3) 0.058(4) 0.053(3) -0.029(3) -0.015(3) -0.003(3)
O12 0.109(10) 0.034(4) 0.117(10) 0.012(5) -0.092(9) -0.020(5)
O13 0.027(3) 0.032(3) 0.104(7) -0.024(4) 0.011(4) -0.012(3)
O14 0.129(9) 0.078(6) 0.064(5) -0.053(5) 0.047(6) -0.054(6)
O12' 0.057(7) 0.038(5) 0.052(6) 0.001(4) 0.022(5) -0.013(5)
O14' 0.079(9) 0.059(7) 0.056(8) -0.005(6) 0.018(7) 0.029(6)
O13' 0.075(4) 0.074(4) 0.073(4) -0.021(2) -0.005(2) -0.019(2)
C1A 0.023(4) 0.034(4) 0.031(5) -0.014(4) -0.001(3) -0.005(3)
C9A 0.030(5) 0.042(5) 0.027(4) -0.015(3) -0.003(4) -0.012(4)
C6A 0.031(6) 0.065(8) 0.066(9) -0.051(8) 0.025(6) -0.031(5)
C2A 0.033(4) 0.032(4) 0.036(4) -0.013(3) -0.001(3) 0.003(3)
C5A 0.044(5) 0.028(4) 0.046(5) -0.010(4) 0.020(4) -0.007(4)
C4A 0.047(6) 0.045(5) 0.025(4) -0.003(4) 0.000(5) 0.010(5)
C7A 0.027(4) 0.050(5) 0.054(5) -0.035(4) 0.009(4) -0.018(4)
C10A 0.024(4) 0.032(4) 0.022(4) -0.013(3) 0.004(3) -0.012(3)
C9B 0.030(8) 0.045(9) 0.025(7) -0.020(7) 0.006(6) -0.015(7)
C6B 0.040(11) 0.037(10) 0.031(10) -0.016(8) 0.008(8) -0.016(8)
C7B 0.021(8) 0.053(11) 0.033(10) -0.028(10) 0.009(8) -0.021(8)
C2B 0.023(8) 0.032(8) 0.038(11) -0.014(7) 0.001(7) -0.002(7)
C4B 0.032(9) 0.030(8) 0.033(8) -0.007(7) -0.001(7) 0.003(7)
C5B 0.028(10) 0.024(8) 0.021(8) 0.000(6) -0.011(8) 0.001(8)
C1B 0.029(9) 0.028(8) 0.030(9) -0.011(6) 0.007(7) -0.008(7)
C10B 0.037(14) 0.046(13) 0.016(9) -0.015(8) -0.009(8) -0.016(11)

loop_
_atom_type_symbol
_atom_type_description
_atom_type_scat_dispersion_real
_atom_type_scat_dispersion_imag
_atom_type_scat_source
C C 0.0181 0.0091 'International Tables Vol C Tables 4.2.6.8 and 6.1.1.4'
H H 0.0000 0.0000 'International Tables Vol C Tables 4.2.6.8 and 6.1.1.4'
Cl Cl 0.3639 0.7018 'International Tables Vol C Tables 4.2.6.8 and 6.1.1.4'
N N 0.0311 0.0180 'International Tables Vol C Tables 4.2.6.8 and 6.1.1.4'
O O 0.0492 0.0322 'International Tables Vol C Tables 4.2.6.8 and 6.1.1.4'

loop_
_geom_angle_atom_site_label_1
_geom_angle_atom_site_label_2
_geom_angle_atom_site_label_3
_geom_angle
_geom_angle_site_symmetry_1
_geom_angle_site_symmetry_3
_geom_angle_publ_flag
O13' Cl1 O12 132.7(7) . . ?
O13' Cl1 O11 112.2(6) . . ?
O12 Cl1 O11 114.6(4) . . ?
O13' Cl1 O12' 115.4(8) . . ?
O12 Cl1 O12' 57.6(7) . . ?
O11 Cl1 O12' 104.7(4) . . ?
O13' Cl1 O14' 111.5(9) . . ?
O12 Cl1 O14' 48.2(7) . . ?
O11 Cl1 O14' 106.6(6) . . ?
O12' Cl1 O14' 105.8(7) . . ?
O13' Cl1 O14 46.0(7) . . ?
O12 Cl1 O14 109.6(8) . . ?
O11 Cl1 O14 109.9(4) . . ?
O12' Cl1 O14 145.1(6) . . ?
O14' Cl1 O14 68.8(7) . . ?
O13' Cl1 O13 56.1(7) . . ?
O12 Cl1 O13 110.0(6) . . ?
O11 Cl1 O13 111.4(3) . . ?
O12' Cl1 O13 61.8(6) . . ?
O14' Cl1 O13 141.9(7) . . ?
O14 Cl1 O13 100.3(6) . . ?
C4B N2 C3 125.1(9) . . ?
C2A N2 C3 120.7(5) . . ?
C2A N2 C4A 107.4(6) . . ?
C3 N2 C4A 106.0(6) . . ?
C4B N2 C2B 106.2(11) . . ?
C3 N2 C2B 94.2(7) . . ?
O23 Cl2 O21 116.1(4) . . ?
O23 Cl2 O22 112.5(3) . . ?
O21 Cl2 O22 112.3(3) . . ?
O23 Cl2 O24 103.9(4) . . ?
O21 Cl2 O24 102.8(3) . . ?
O22 Cl2 O24 108.0(3) . . ?
C6B N3 C11 128.6(11) . . ?
C5A N3 C11 120.7(6) . . ?
C5A N3 C6A 110.7(8) . . ?
C11 N3 C6A 108.5(5) . . ?
C6B N3 C5B 107.5(13) . . ?
C11 N3 C5B 97.5(7) . . ?
O31 Cl3 O33 110.1(4) . . ?
O31 Cl3 O34 122.1(6) . . ?
O33 Cl3 O34 103.0(4) . . ?
O31 Cl3 O32 107.7(4) . . ?
O33 Cl3 O32 110.2(3) . . ?
O34 Cl3 O32 103.2(3) . . ?
C9B N4 C8 129.8(8) . . ?
C7A N4 C8 120.3(5) . . ?
C7A N4 C9A 110.3(5) . . ?
C8 N4 C9A 101.8(5) . . ?
C9B N4 C7B 102.3(9) . . ?
C8 N4 C7B 97.2(7) . . ?
C1B N1 C18 129.4(9) . . ?
C10A N1 C18 118.1(5) . . ?
C10A N1 C1A 113.5(6) . . ?
C18 N1 C1A 106.7(5) . . ?
C1B N1 C10B 106.9(13) . . ?
C18 N1 C10B 103.1(7) . . ?
O2 N7 C16 114.9(4) . . ?
O4 N12 C23 114.4(5) . . ?
C13 N6 C15 120.5(4) . . ?
C13 N6 C14 120.7(4) . . ?
C15 N6 C14 118.5(4) . . ?
C20 N11 C22 121.2(4) . . ?
C20 N11 C21 120.2(4) . . ?
C22 N11 C21 118.5(4) . . ?
C13 N9 C17 118.5(4) . . ?
C13 N5 C12 122.9(4) . . ?
C20 N14 C24 118.3(4) . . ?
C20 N10 C19 122.0(4) . . ?
N10 C20 N14 117.3(4) . . ?
N10 C20 N11 117.3(4) . . ?
N14 C20 N11 125.4(4) . . ?
N9 C13 N5 117.4(4) . . ?
N9 C13 N6 125.5(4) . . ?
N5 C13 N6 117.1(4) . . ?
O3 C22 N11 120.9(4) . . ?
O3 C22 C23 124.2(4) . . ?
N11 C22 C23 114.9(4) . . ?
N12 C23 C24 130.3(5) . . ?
N12 C23 C22 111.5(4) . . ?
C24 C23 C22 118.2(4) . . ?
N1 C18 C19 114.9(4) . . ?
N3 C11 C12 116.2(4) . . ?
O1 C15 N6 120.1(4) . . ?
O1 C15 C16 124.3(4) . . ?
N6 C15 C16 115.5(4) . . ?
N13 C24 N14 117.2(4) . . ?
N13 C24 C23 120.7(4) . . ?
N14 C24 C23 122.0(4) . . ?
N7 C16 C17 129.5(5) . . ?
N7 C16 C15 112.6(4) . . ?
C17 C16 C15 117.8(4) . . ?
N8 C17 N9 117.8(4) . . ?
N8 C17 C16 120.2(4) . . ?
N9 C17 C16 122.0(4) . . ?
N10 C19 C18 110.0(4) . . ?
N5 C12 C11 110.1(4) . . ?
O14' O12 O12' 130.9(10) . . ?
O14' O12 Cl1 68.3(8) . . ?
O12' O12 Cl1 62.7(6) . . ?
O13' O13 Cl1 56.1(6) . . ?
O13' O13 O12' 111.4(8) . . ?
Cl1 O13 O12' 57.6(4) . . ?
O13' O14 Cl1 61.0(8) . . ?
O13' O14 O14' 113.0(10) . . ?
Cl1 O14 O14' 55.6(5) . . ?
O12 O12' Cl1 59.7(6) . . ?
O12 O12' O13 110.7(9) . . ?
Cl1 O12' O13 60.6(5) . . ?
O12 O14' Cl1 63.4(7) . . ?
O12 O14' O14 111.2(12) . . ?
Cl1 O14' O14 55.7(6) . . ?
O14 O13' O13 137.0(14) . . ?
O14 O13' Cl1 73.0(9) . . ?
O13 O13' Cl1 67.9(8) . . ?
C2A C1A N1 111.8(6) . . ?
C10A C9A N4 111.3(6) . . ?
C7A C6A N3 111.7(6) . . ?
N2 C2A C1A 108.2(7) . . ?
N3 C5A C4A 108.1(8) . . ?
C5A C4A N2 112.3(6) . . ?
N4 C7A C6A 109.6(7) . . ?
N1 C10A C9A 110.0(7) . . ?
N4 C9B C10B 102.1(13) . . ?
N3 C6B C7B 100.2(15) . . ?
C6B C7B N4 114.6(12) . . ?
C1B C2B N2 109.9(11) . . ?
N2 C4B C5B 104.8(14) . . ?
C4B C5B N3 112.2(12) . . ?
N1 C1B C2B 102.6(14) . . ?
C9B C10B N1 111.4(11) . . ?

loop_
_geom_bond_atom_site_label_1
_geom_bond_atom_site_label_2
_geom_bond_distance
_geom_bond_site_symmetry_2
_geom_bond_publ_flag
Cl1 O13' 1.324(13) . ?
Cl1 O12 1.392(7) . ?
Cl1 O11 1.428(4) . ?
Cl1 O12' 1.432(10) . ?
Cl1 O14' 1.446(12) . ?
Cl1 O14 1.447(7) . ?
Cl1 O13 1.478(6) . ?
O21 Cl2 1.413(4) . ?
N2 C4B 1.310(17) . ?
N2 C2A 1.456(8) . ?
N2 C3 1.471(7) . ?
N2 C4A 1.605(12) . ?
N2 C2B 1.745(18) . ?
Cl2 O23 1.389(6) . ?
Cl2 O22 1.426(4) . ?
Cl2 O24 1.501(6) . ?
O4 N12 1.307(6) . ?
N3 C6B 1.247(19) . ?
N3 C5A 1.377(10) . ?
N3 C11 1.452(6) . ?
N3 C6A 1.577(13) . ?
N3 C5B 1.759(18) . ?
Cl3 O31 1.391(9) . ?
Cl3 O33 1.410(4) . ?
Cl3 O34 1.454(7) . ?
Cl3 O32 1.455(4) . ?
O2 N7 1.315(6) . ?
N4 C9B 1.381(15) . ?
N4 C7A 1.389(9) . ?
N4 C8 1.485(7) . ?
N4 C9A 1.610(10) . ?
N4 C7B 1.75(2) . ?
N1 C1B 1.318(17) . ?
N1 C10A 1.380(9) . ?
N1 C18 1.456(6) . ?
N1 C1A 1.560(10) . ?
N1 C10B 1.77(2) . ?
N13 C24 1.316(6) . ?
N7 C16 1.320(6) . ?
N12 C23 1.314(6) . ?
N8 C17 1.306(6) . ?
N6 C13 1.378(6) . ?
N6 C15 1.401(5) . ?
N6 C14 1.467(6) . ?
N11 C20 1.382(6) . ?
N11 C22 1.393(6) . ?
N11 C21 1.468(6) . ?
N9 C13 1.325(6) . ?
N9 C17 1.333(6) . ?
N5 C13 1.328(5) . ?
N5 C12 1.449(6) . ?
N14 C20 1.331(6) . ?
N14 C24 1.331(6) . ?
N10 C20 1.327(6) . ?
N10 C19 1.463(6) . ?
C22 O3 1.211(6) . ?
C22 C23 1.486(7) . ?
C23 C24 1.463(7) . ?
C18 C19 1.535(6) . ?
C11 C12 1.542(6) . ?
C15 O1 1.220(6) . ?
C15 C16 1.479(7) . ?
C16 C17 1.460(7) . ?
O12 O14' 1.160(16) . ?
O12 O12' 1.361(16) . ?
O13 O13' 1.324(17) . ?
O13 O12' 1.495(14) . ?
O14 O13' 1.089(16) . ?
O14 O14' 1.634(18) . ?
C1A C2A 1.506(12) . ?
C9A C10A 1.514(12) . ?
C6A C7A 1.532(13) . ?
C5A C4A 1.500(15) . ?
C9B C10B 1.51(2) . ?
C6B C7B 1.55(3) . ?
C2B C1B 1.52(2) . ?
C4B C5B 1.51(2) . ?
